data_1568289
loop_
_publ_author_name
'Wang, Yinran'
'Huang, Lin'
'Hou, Zhaomin'
'Guo, Fang'

_publ_section_title
;
 Polymerization of \a-olefins and their copolymerization with ethylene by
 half-sandwich scandium catalysts with an N-heterocyclic carbene ligand
;
_journal_issue 7
_journal_name_full 'Polymer Chemistry'
_journal_page_first 828
_journal_page_last 838
_journal_paper_doi 10.1039/D2PY01526A
_journal_volume 14
_journal_year 2023
_chemical_formula_moiety 'C31 H47 N2 Sc Si2'
_chemical_formula_sum 'C31 H47 N2 Sc Si2'
_chemical_formula_weight 548.84
_chemical_properties_physical Air-sensitive,Moisture-sensitive
_space_group_crystal_system monoclinic
_space_group_IT_number 14
_space_group_name_Hall '-P 2ybc'
_space_group_name_H-M_alt 'P 1 21/c 1'
_atom_sites_solution_hydrogens geom
_atom_sites_solution_primary dual
_audit_creation_date 2022-03-02
_audit_creation_method
;
Olex2 1.3
(compiled 2020.11.12 svn.r5f609507 for OlexSys, GUI svn.r6408)
;
_audit_update_record
;
2022-05-17 deposited with the CCDC.	2023-01-16 downloaded from the CCDC.
;
_cell_angle_alpha 90
_cell_angle_beta 99.520(2)
_cell_angle_gamma 90
_cell_formula_units_Z 4
_cell_length_a 10.3315(8)
_cell_length_b 17.5787(12)
_cell_length_c 18.0108(13)
_cell_measurement_reflns_used 9667
_cell_measurement_temperature 173.0
_cell_measurement_theta_max 27.3271
_cell_measurement_theta_min 2.3099
_cell_volume 3226.0(4)
_computing_molecular_graphics 'Olex2 1.3 (Dolomanov et al., 2009)'
_computing_publication_material 'Olex2 1.3 (Dolomanov et al., 2009)'
_computing_structure_refinement 'SHELXL 2018/3 (Sheldrick, 2015)'
_computing_structure_solution 'SHELXT 2018/2 (Sheldrick, 2018)'
_diffrn_ambient_temperature 173.0
_diffrn_measured_fraction_theta_full 0.999
_diffrn_measured_fraction_theta_max 1.000
_diffrn_measurement_device_type 'CCD area detector'
_diffrn_measurement_method 'phi and omega scans'
_diffrn_radiation_monochromator graphite
_diffrn_radiation_type MoK\a
_diffrn_radiation_wavelength 0.71073
_diffrn_reflns_av_R_equivalents 0.0855
_diffrn_reflns_av_unetI/netI 0.0616
_diffrn_reflns_Laue_measured_fraction_full 0.999
_diffrn_reflns_Laue_measured_fraction_max 1.000
_diffrn_reflns_limit_h_max 12
_diffrn_reflns_limit_h_min -12
_diffrn_reflns_limit_k_max 21
_diffrn_reflns_limit_k_min -21
_diffrn_reflns_limit_l_max 22
_diffrn_reflns_limit_l_min -22
_diffrn_reflns_number 34148
_diffrn_reflns_point_group_measured_fraction_full 0.999
_diffrn_reflns_point_group_measured_fraction_max 1.000
_diffrn_reflns_theta_full 25.242
_diffrn_reflns_theta_max 26.020
_diffrn_reflns_theta_min 2.310
_diffrn_source_current 40.0
_diffrn_source_power 2.0
_diffrn_source_voltage 50.0
_exptl_absorpt_coefficient_mu 0.323
_exptl_absorpt_correction_T_max 0.7456
_exptl_absorpt_correction_T_min 0.6301
_exptl_absorpt_correction_type multi-scan
_exptl_absorpt_process_details
;
SADABS-2016/2 (Bruker,2016/2) was used for absorption correction.
wR2(int) was 0.1165 before and 0.0759 after correction.
The Ratio of minimum to maximum transmission is 0.8451.
The \l/2 correction factor is Not present.
;
_exptl_crystal_colour 'clear yellowish yellow'
_exptl_crystal_colour_lustre clear
_exptl_crystal_colour_modifier yellowish
_exptl_crystal_colour_primary yellow
_exptl_crystal_density_diffrn 1.130
_exptl_crystal_description block
_exptl_crystal_F_000 1184
_exptl_crystal_size_max 0.11
_exptl_crystal_size_mid 0.11
_exptl_crystal_size_min 0.11
_refine_diff_density_max 0.335
_refine_diff_density_min -0.312
_refine_diff_density_rms 0.055
_refine_ls_extinction_method none
_refine_ls_goodness_of_fit_ref 1.037
_refine_ls_hydrogen_treatment constr
_refine_ls_matrix_type full
_refine_ls_number_parameters 364
_refine_ls_number_reflns 6350
_refine_ls_number_restraints 24
_refine_ls_restrained_S_all 1.038
_refine_ls_R_factor_all 0.0802
_refine_ls_R_factor_gt 0.0486
_refine_ls_shift/su_max 0.001
_refine_ls_shift/su_mean 0.000
_refine_ls_structure_factor_coef Fsqd
_refine_ls_weighting_details 'w=1/[\s^2^(Fo^2^)+(0.0407P)^2^+1.8533P] where P=(Fo^2^+2Fc^2^)/3'
_refine_ls_weighting_scheme calc
_refine_ls_wR_factor_gt 0.1016
_refine_ls_wR_factor_ref 0.1137
_reflns_Friedel_coverage 0.000
_reflns_number_gt 4605
_reflns_number_total 6350
_reflns_threshold_expression 'I > 2\s(I)'
_cod_data_source_file d2py01526a2.cif
_cod_data_source_block f4n
_cod_depositor_comments 'Adding full bibliography for 1568288--1568290.cif.'
_cod_database_code 1568289
_shelx_shelxl_version_number 2018/3
_shelx_space_group_comment
;
The symmetry employed for this shelxl refinement is uniquely defined
by the following loop, which should always be used as a source of
symmetry information in preference to the above space-group names.
They are only intended as comments.
;
_shelx_estimated_absorpt_t_max 0.965
_shelx_estimated_absorpt_t_min 0.965
_olex2_refinement_description
;
1. Fixed Uiso
 At 1.2 times of:
  All C(H) groups, All C(H,H) groups
 At 1.5 times of:
  All C(H,H,H) groups
2. Uiso/Uaniso restraints and constraints
C0 \\sim C010 \\sim C00Z \\sim C00{ \\sim C00Y \\sim C8: within 2A with sigma
of 0.01 and sigma for terminal atoms of 0.02 within 2A
Uanis(C010) \\sim Ueq: with sigma of 0.01 and sigma for terminal atoms of 0.02
3. Others
 Sof(C00{)=Sof(H2)=Sof(HD)=Sof(HE)=Sof(C0)=Sof(H0A)=Sof(H0B)=Sof(H0C)=Sof(C8)=
 Sof(H8A)=Sof(H8B)=Sof(H8C)=1-FVAR(1)
 Sof(C00Y)=Sof(H00)=Sof(H)=Sof(HA)=Sof(C00Z)=Sof(H1)=Sof(HB)=Sof(HC)=Sof(C010)=
 Sof(H01A)=Sof(H01B)=Sof(H01C)=FVAR(1)
4.a Ternary CH refined with riding coordinates:
 C00F(H00F)
4.b Secondary CH2 refined with riding coordinates:
 C7(H7A,H7B), C6(H6A,H6B), C4(H4A,H4B), C2(H2A,H2B), C3(H3A,H3B), C1(H1A,H1B)
4.c Aromatic/amide H refined with riding coordinates:
 C00C(H00C), C00G(H00G), C00K(H00K), C00N(H00N), C00O(H00O), C00Q(H00Q),
 C00R(H00R), C00T(H00T), C00V(H00V), C00X(H00Z)
4.d Idealised Me refined as rotating group:
 C00M(H00A,H00B,H00D), C00P(H00E,H00H,H00I), C00S(H00J,H00L,H00M), C00U(H00P,
 H00S,H00U), C00W(H00W,H00X,H00Y), C00Y(H00,H,HA), C00Z(H1,HB,HC), C010(H01A,
 H01B,H01C), C00{(H2,HD,HE), C0(H0A,H0B,H0C), C8(H8A,H8B,H8C)
;
_olex2_submission_special_instructions 'No special instructions were received'

loop_
_space_group_symop_operation_xyz
'x, y, z'
'-x, y+1/2, -z+1/2'
'-x, -y, -z'
'x, -y-1/2, z-1/2'

loop_
_atom_site_label
_atom_site_type_symbol
_atom_site_fract_x
_atom_site_fract_y
_atom_site_fract_z
_atom_site_U_iso_or_equiv
_atom_site_adp_type
_atom_site_occupancy
_atom_site_site_symmetry_order
_atom_site_calc_flag
_atom_site_refinement_flags_posn
_atom_site_refinement_flags_adp
_atom_site_refinement_flags_occupancy
_atom_site_disorder_assembly
_atom_site_disorder_group
Sc1 Sc 0.28965(4) 0.30438(2) 0.76133(2) 0.01973(12) Uani 1 1 d . . . . .
Si1 Si 0.16091(7) 0.45815(4) 0.86289(4) 0.03258(19) Uani 1 1 d . . . . .
Si2 Si -0.02451(8) 0.32625(5) 0.62647(4) 0.0439(2) Uani 1 1 d . . . . .
N004 N 0.52953(19) 0.42046(11) 0.82388(11) 0.0280(5) Uani 1 1 d . . . . .
N005 N 0.4896(2) 0.43859(11) 0.70523(11) 0.0276(5) Uani 1 1 d . . . . .
C5 C 0.4584(2) 0.39240(12) 0.75983(12) 0.0226(5) Uani 1 1 d . . . . .
C7 C 0.1929(2) 0.35604(13) 0.85017(13) 0.0270(5) Uani 1 1 d . . . . .
H7A H 0.106402 0.330704 0.845931 0.032 Uiso 1 1 calc R U . . .
H7B H 0.244403 0.338828 0.898539 0.032 Uiso 1 1 calc R U . . .
C008 C 0.3536(2) 0.18242(12) 0.83914(13) 0.0251(5) Uani 1 1 d . . . . .
C009 C 0.3133(3) 0.17235(13) 0.70945(13) 0.0329(6) Uani 1 1 d . . . . .
C00A C 0.4705(2) 0.20451(13) 0.81301(14) 0.0292(6) Uani 1 1 d . . . . .
C6 C 0.1544(2) 0.33458(14) 0.65705(13) 0.0282(6) Uani 1 1 d . . . . .
H6A H 0.172132 0.389227 0.650042 0.034 Uiso 1 1 calc R U . . .
H6B H 0.191686 0.307876 0.617045 0.034 Uiso 1 1 calc R U . . .
C00C C 0.3207(3) 0.17613(14) 0.91276(14) 0.0349(6) Uani 1 1 d . . . . .
H00C H 0.383732 0.188395 0.955724 0.042 Uiso 1 1 calc R U . . .
C00D C 0.2537(3) 0.16452(13) 0.77619(13) 0.0290(6) Uani 1 1 d . . . . .
C00E C 0.4460(3) 0.19557(13) 0.73340(14) 0.0326(6) Uani 1 1 d . . . . .
C00F C 0.4408(2) 0.42973(14) 0.62416(13) 0.0296(6) Uani 1 1 d . . . . .
H00F H 0.383786 0.383447 0.617341 0.035 Uiso 1 1 calc R U . . .
C00G C 0.6016(3) 0.48259(15) 0.80940(16) 0.0418(7) Uani 1 1 d . . . . .
H00G H 0.658639 0.511775 0.845327 0.050 Uiso 1 1 calc R U . . .
C4 C 0.5440(2) 0.38261(15) 0.89725(13) 0.0314(6) Uani 1 1 d . . . . .
H4A H 0.471077 0.346106 0.897485 0.038 Uiso 1 1 calc R U . . .
H4B H 0.539416 0.420905 0.937040 0.038 Uiso 1 1 calc R U . . .
C2 C 0.6918(2) 0.27877(15) 0.85821(16) 0.0391(7) Uani 1 1 d . . . . .
H2A H 0.784811 0.262522 0.867567 0.047 Uiso 1 1 calc R U . . .
H2B H 0.673382 0.300380 0.806781 0.047 Uiso 1 1 calc R U . . .
C3 C 0.6738(3) 0.34079(16) 0.91381(15) 0.0400(7) Uani 1 1 d . . . . .
H3A H 0.745686 0.378223 0.914859 0.048 Uiso 1 1 calc R U . . .
H3B H 0.682206 0.317939 0.964619 0.048 Uiso 1 1 calc R U . . .
C00K C 0.5765(3) 0.49422(15) 0.73525(16) 0.0416(7) Uani 1 1 d . . . . .
H00K H 0.611763 0.533424 0.708288 0.050 Uiso 1 1 calc R U . . .
C1 C 0.6048(3) 0.20806(15) 0.86096(18) 0.0443(7) Uani 1 1 d . . . . .
H1A H 0.655024 0.163582 0.847584 0.053 Uiso 1 1 calc R U . . .
H1B H 0.592871 0.201085 0.913954 0.053 Uiso 1 1 calc R U . . .
C00M C 0.5540(3) 0.41693(17) 0.58206(16) 0.0460(7) Uani 1 1 d . . . . .
H00A H 0.520102 0.409781 0.528408 0.069 Uiso 1 1 calc R U . . .
H00B H 0.602903 0.371506 0.601879 0.069 Uiso 1 1 calc R U . . .
H00D H 0.612431 0.461210 0.588619 0.069 Uiso 1 1 calc R U . . .
C00N C 0.5298(3) 0.20547(16) 0.67877(17) 0.0507(8) Uani 1 1 d . . . . .
H00N H 0.618340 0.220836 0.693911 0.061 Uiso 1 1 calc R U . . .
C00O C 0.1282(3) 0.14139(15) 0.78752(17) 0.0452(7) Uani 1 1 d . . . . .
H00O H 0.062048 0.130339 0.745677 0.054 Uiso 1 1 calc R U . . .
C00P C 0.3571(3) 0.49758(16) 0.59405(16) 0.0476(8) Uani 1 1 d . . . . .
H00E H 0.411478 0.543572 0.598646 0.071 Uiso 1 1 calc R U . . .
H00H H 0.285596 0.503911 0.623103 0.071 Uiso 1 1 calc R U . . .
H00I H 0.320372 0.489012 0.540983 0.071 Uiso 1 1 calc R U . . .
C00Q C 0.2663(4) 0.15990(14) 0.63181(15) 0.0520(9) Uani 1 1 d . . . . .
H00Q H 0.178142 0.144626 0.614848 0.062 Uiso 1 1 calc R U . . .
C00R C 0.1983(3) 0.15242(17) 0.92112(17) 0.0492(8) Uani 1 1 d . . . . .
H00R H 0.177406 0.147587 0.970325 0.059 Uiso 1 1 calc R U . . .
C00S C 0.1740(3) 0.51706(16) 0.77737(17) 0.0496(8) Uani 1 1 d . . . . .
H00J H 0.261100 0.510118 0.763535 0.074 Uiso 1 1 calc R U . . .
H00L H 0.161163 0.570842 0.788492 0.074 Uiso 1 1 calc R U . . .
H00M H 0.106646 0.500939 0.735475 0.074 Uiso 1 1 calc R U . . .
C00T C 0.3526(5) 0.17067(17) 0.58145(16) 0.0645(12) Uani 1 1 d . . . . .
H00T H 0.322674 0.162751 0.529258 0.077 Uiso 1 1 calc R U . . .
C00U C 0.2810(3) 0.50220(17) 0.94031(17) 0.0561(9) Uani 1 1 d . . . . .
H00P H 0.287150 0.470909 0.985789 0.084 Uiso 1 1 calc R U . . .
H00S H 0.251293 0.553431 0.950817 0.084 Uiso 1 1 calc R U . . .
H00U H 0.367432 0.505297 0.924806 0.084 Uiso 1 1 calc R U . . .
C00V C 0.1023(3) 0.13498(18) 0.8587(2) 0.0570(9) Uani 1 1 d . . . . .
H00V H 0.018034 0.118435 0.866428 0.068 Uiso 1 1 calc R U . . .
C00W C -0.0060(3) 0.4758(2) 0.8877(2) 0.0616(9) Uani 1 1 d . . . . .
H00W H -0.073459 0.459373 0.845916 0.092 Uiso 1 1 calc R U . . .
H00X H -0.016534 0.530170 0.896960 0.092 Uiso 1 1 calc R U . . .
H00Y H -0.015301 0.446941 0.933075 0.092 Uiso 1 1 calc R U . . .
C00X C 0.4827(5) 0.19293(18) 0.6057(2) 0.0685(11) Uani 1 1 d . . . . .
H00Z H 0.539266 0.199342 0.569634 0.082 Uiso 1 1 calc R U . . .
C00Y C -0.0826(16) 0.4003(11) 0.5576(9) 0.059(3) Uani 0.60(2) 1 d . U P A 1
H00 H -0.172515 0.388672 0.533404 0.088 Uiso 0.60(2) 1 calc R U P A 1
H H -0.025336 0.402268 0.519328 0.088 Uiso 0.60(2) 1 calc R U P A 1
HA H -0.081066 0.449618 0.583072 0.088 Uiso 0.60(2) 1 calc R U P A 1
C00Z C -0.1108(12) 0.3286(12) 0.7045(7) 0.083(4) Uani 0.60(2) 1 d . U P A 1
H1 H -0.092157 0.376649 0.731803 0.124 Uiso 0.60(2) 1 calc R U P A 1
HB H -0.082226 0.285971 0.738298 0.124 Uiso 0.60(2) 1 calc R U P A 1
HC H -0.205260 0.324546 0.686217 0.124 Uiso 0.60(2) 1 calc R U P A 1
C010 C -0.0591(15) 0.2296(9) 0.5766(10) 0.099(5) Uani 0.60(2) 1 d . U P A 1
H01A H -0.036994 0.188415 0.613105 0.148 Uiso 0.60(2) 1 calc R U P A 1
H01B H -0.005634 0.224895 0.536629 0.148 Uiso 0.60(2) 1 calc R U P A 1
H01C H -0.152253 0.226405 0.554542 0.148 Uiso 0.60(2) 1 calc R U P A 1
C00{ C -0.1241(18) 0.3738(16) 0.7024(10) 0.077(5) Uani 0.40(2) 1 d . U P A 2
H2 H -0.218580 0.369984 0.684008 0.115 Uiso 0.40(2) 1 calc R U P A 2
HD H -0.099304 0.427435 0.709383 0.115 Uiso 0.40(2) 1 calc R U P A 2
HE H -0.102586 0.346941 0.750538 0.115 Uiso 0.40(2) 1 calc R U P A 2
C0 C -0.098(2) 0.2322(13) 0.6134(16) 0.096(6) Uani 0.40(2) 1 d . U P A 2
H0A H -0.089228 0.206230 0.662085 0.144 Uiso 0.40(2) 1 calc R U P A 2
H0B H -0.052446 0.202573 0.579265 0.144 Uiso 0.40(2) 1 calc R U P A 2
H0C H -0.190736 0.236935 0.591633 0.144 Uiso 0.40(2) 1 calc R U P A 2
C8 C -0.096(3) 0.3782(18) 0.5361(13) 0.065(6) Uani 0.40(2) 1 d . U P A 2
H8A H -0.191963 0.371841 0.526533 0.097 Uiso 0.40(2) 1 calc R U P A 2
H8B H -0.059242 0.357094 0.493845 0.097 Uiso 0.40(2) 1 calc R U P A 2
H8C H -0.075007 0.432484 0.541351 0.097 Uiso 0.40(2) 1 calc R U P A 2

loop_
_atom_site_aniso_label
_atom_site_aniso_U_11
_atom_site_aniso_U_22
_atom_site_aniso_U_33
_atom_site_aniso_U_23
_atom_site_aniso_U_13
_atom_site_aniso_U_12
Sc1 0.0244(2) 0.0165(2) 0.0176(2) 0.00041(17) 0.00168(17) -0.00231(19)
Si1 0.0343(4) 0.0328(4) 0.0305(4) -0.0046(3) 0.0049(3) 0.0088(3)
Si2 0.0329(4) 0.0649(6) 0.0297(4) 0.0089(4) -0.0070(3) -0.0117(4)
N004 0.0306(11) 0.0248(11) 0.0262(11) -0.0014(8) -0.0023(9) -0.0051(9)
N005 0.0349(12) 0.0198(10) 0.0279(11) 0.0012(8) 0.0049(9) -0.0067(9)
C5 0.0248(12) 0.0190(12) 0.0236(12) 0.0012(9) 0.0029(10) 0.0010(10)
C7 0.0266(13) 0.0316(13) 0.0227(12) -0.0016(10) 0.0032(10) -0.0003(11)
C008 0.0364(14) 0.0154(11) 0.0229(12) 0.0039(9) 0.0031(10) 0.0022(10)
C009 0.0600(18) 0.0151(12) 0.0217(12) -0.0013(9) 0.0012(12) 0.0035(12)
C00A 0.0369(14) 0.0197(12) 0.0308(13) 0.0029(10) 0.0047(11) 0.0039(11)
C6 0.0320(14) 0.0279(13) 0.0239(13) -0.0002(10) 0.0025(11) -0.0054(11)
C00C 0.0517(17) 0.0273(14) 0.0246(13) 0.0064(10) 0.0030(12) 0.0025(12)
C00D 0.0379(15) 0.0178(12) 0.0286(14) 0.0022(10) -0.0024(11) -0.0038(11)
C00E 0.0510(17) 0.0179(12) 0.0316(14) 0.0013(10) 0.0150(12) 0.0063(12)
C00F 0.0363(15) 0.0273(13) 0.0253(13) 0.0053(10) 0.0059(11) -0.0057(11)
C00G 0.0483(17) 0.0311(15) 0.0438(17) -0.0071(12) 0.0007(14) -0.0182(13)
C4 0.0334(14) 0.0377(15) 0.0208(13) -0.0013(11) -0.0019(11) -0.0028(12)
C2 0.0224(13) 0.0448(16) 0.0495(17) 0.0075(13) 0.0042(12) 0.0032(12)
C3 0.0318(15) 0.0515(18) 0.0334(15) 0.0078(13) -0.0039(12) -0.0028(13)
C00K 0.0518(18) 0.0275(14) 0.0446(17) 0.0021(12) 0.0057(14) -0.0211(13)
C1 0.0355(16) 0.0359(16) 0.0599(19) 0.0099(14) 0.0033(14) 0.0060(13)
C00M 0.0481(18) 0.0568(19) 0.0361(16) 0.0029(14) 0.0154(14) -0.0087(15)
C00N 0.075(2) 0.0360(16) 0.0508(19) 0.0001(14) 0.0385(17) 0.0084(15)
C00O 0.0443(17) 0.0352(16) 0.0523(19) 0.0072(13) -0.0033(14) -0.0152(14)
C00P 0.061(2) 0.0438(17) 0.0390(17) 0.0160(13) 0.0098(15) 0.0077(15)
C00Q 0.100(3) 0.0189(14) 0.0311(16) -0.0030(11) -0.0073(17) 0.0026(15)
C00R 0.066(2) 0.0473(18) 0.0403(18) 0.0138(14) 0.0248(16) -0.0054(16)
C00S 0.062(2) 0.0364(16) 0.0528(19) 0.0057(14) 0.0149(16) 0.0199(15)
C00T 0.146(4) 0.0305(16) 0.0190(15) -0.0031(12) 0.020(2) 0.012(2)
C00U 0.070(2) 0.0387(17) 0.053(2) -0.0141(15) -0.0082(17) 0.0093(16)
C00V 0.0477(19) 0.053(2) 0.073(2) 0.0155(17) 0.0172(18) -0.0171(16)
C00W 0.051(2) 0.069(2) 0.071(2) -0.0123(18) 0.0250(18) 0.0143(17)
C00X 0.125(4) 0.0433(19) 0.050(2) -0.0022(16) 0.050(2) 0.004(2)
C00Y 0.028(5) 0.110(10) 0.037(7) 0.018(5) 0.003(5) 0.024(5)
C00Z 0.024(4) 0.169(13) 0.055(4) 0.030(7) 0.005(3) 0.004(7)
C010 0.061(8) 0.087(5) 0.126(10) -0.024(8) -0.050(6) -0.023(6)
C00{ 0.029(5) 0.165(16) 0.036(6) -0.015(10) 0.004(4) 0.013(10)
C0 0.052(9) 0.080(8) 0.139(16) 0.003(11) -0.031(9) -0.024(7)
C8 0.041(6) 0.116(17) 0.032(10) 0.031(8) -0.009(7) 0.007(8)

loop_
_atom_type_symbol
_atom_type_description
_atom_type_scat_dispersion_real
_atom_type_scat_dispersion_imag
_atom_type_scat_source
C C 0.0033 0.0016 'International Tables Vol C Tables 4.2.6.8 and 6.1.1.4'
H H 0.0000 0.0000 'International Tables Vol C Tables 4.2.6.8 and 6.1.1.4'
N N 0.0061 0.0033 'International Tables Vol C Tables 4.2.6.8 and 6.1.1.4'
Sc Sc 0.2519 0.3716 'International Tables Vol C Tables 4.2.6.8 and 6.1.1.4'
Si Si 0.0817 0.0704 'International Tables Vol C Tables 4.2.6.8 and 6.1.1.4'

loop_
_geom_angle_atom_site_label_1
_geom_angle_atom_site_label_2
_geom_angle_atom_site_label_3
_geom_angle
_geom_angle_site_symmetry_1
_geom_angle_site_symmetry_3
_geom_angle_publ_flag
C5 Sc1 C008 115.55(8) . . ?
C5 Sc1 C009 119.08(9) . . ?
C5 Sc1 C00A 87.60(8) . . ?
C5 Sc1 C00D 140.83(8) . . ?
C5 Sc1 C00E 89.80(8) . . ?
C7 Sc1 C5 99.42(8) . . ?
C7 Sc1 C008 93.08(8) . . ?
C7 Sc1 C009 136.50(9) . . ?
C7 Sc1 C00A 113.47(8) . . ?
C7 Sc1 C00D 103.42(9) . . ?
C7 Sc1 C00E 143.91(8) . . ?
C008 Sc1 C00A 31.66(8) . . ?
C008 Sc1 C00E 52.06(7) . . ?
C009 Sc1 C008 53.69(7) . . ?
C009 Sc1 C00A 53.81(8) . . ?
C009 Sc1 C00E 32.23(9) . . ?
C6 Sc1 C5 101.49(8) . . ?
C6 Sc1 C7 102.56(9) . . ?
C6 Sc1 C008 136.70(8) . . ?
C6 Sc1 C009 89.58(9) . . ?
C6 Sc1 C00A 140.87(9) . . ?
C6 Sc1 C00D 104.00(9) . . ?
C6 Sc1 C00E 109.69(9) . . ?
C00D Sc1 C008 32.71(7) . . ?
C00D Sc1 C009 33.35(8) . . ?
C00D Sc1 C00A 54.17(8) . . ?
C00D Sc1 C00E 53.73(8) . . ?
C00E Sc1 C00A 31.60(8) . . ?
C7 Si1 C00S 113.29(12) . . ?
C7 Si1 C00U 112.58(12) . . ?
C7 Si1 C00W 112.34(14) . . ?
C00U Si1 C00S 104.69(15) . . ?
C00U Si1 C00W 106.04(15) . . ?
C00W Si1 C00S 107.31(15) . . ?
C6 Si2 C010 108.0(5) . . ?
C6 Si2 C00{ 111.2(5) . . ?
C6 Si2 C8 116.5(9) . . ?
C00Y Si2 C6 110.2(6) . . ?
C00Y Si2 C010 107.2(6) . . ?
C00Z Si2 C6 111.7(4) . . ?
C00Z Si2 C00Y 111.5(6) . . ?
C00Z Si2 C010 108.0(6) . . ?
C0 Si2 C6 119.0(7) . . ?
C0 Si2 C00{ 102.5(8) . . ?
C0 Si2 C8 103.3(10) . . ?
C8 Si2 C00{ 102.1(9) . . ?
C5 N004 C00G 111.3(2) . . ?
C5 N004 C4 124.3(2) . . ?
C00G N004 C4 123.8(2) . . ?
C5 N005 C00F 124.96(19) . . ?
C5 N005 C00K 111.0(2) . . ?
C00K N005 C00F 124.0(2) . . ?
N004 C5 Sc1 122.19(15) . . ?
N004 C5 N005 103.84(19) . . ?
N005 C5 Sc1 132.34(16) . . ?
Sc1 C7 H7A 105.6 . . ?
Sc1 C7 H7B 105.6 . . ?
Si1 C7 Sc1 126.81(12) . . ?
Si1 C7 H7A 105.6 . . ?
Si1 C7 H7B 105.6 . . ?
H7A C7 H7B 106.1 . . ?
C00A C008 Sc1 75.46(13) . . ?
C00A C008 C00C 132.5(2) . . ?
C00A C008 C00D 109.7(2) . . ?
C00C C008 Sc1 119.27(16) . . ?
C00C C008 C00D 117.8(2) . . ?
C00D C008 Sc1 70.61(12) . . ?
C00D C009 Sc1 72.52(13) . . ?
C00E C009 Sc1 76.85(13) . . ?
C00E C009 C00D 107.2(2) . . ?
C00Q C009 Sc1 117.86(17) . . ?
C00Q C009 C00D 132.9(3) . . ?
C00Q C009 C00E 119.8(3) . . ?
C008 C00A Sc1 72.88(13) . . ?
C008 C00A C00E 106.5(2) . . ?
C008 C00A C1 125.0(2) . . ?
C00E C00A Sc1 73.64(14) . . ?
C00E C00A C1 125.1(2) . . ?
C1 C00A Sc1 135.20(16) . . ?
Sc1 C6 H6A 103.7 . . ?
Sc1 C6 H6B 103.7 . . ?
Si2 C6 Sc1 134.06(13) . . ?
Si2 C6 H6A 103.7 . . ?
Si2 C6 H6B 103.7 . . ?
H6A C6 H6B 105.3 . . ?
C008 C00C H00C 120.2 . . ?
C00R C00C C008 119.6(3) . . ?
C00R C00C H00C 120.2 . . ?
C008 C00D Sc1 76.68(13) . . ?
C008 C00D C009 106.6(2) . . ?
C009 C00D Sc1 74.14(13) . . ?
C00O C00D Sc1 117.12(18) . . ?
C00O C00D C008 120.6(2) . . ?
C00O C00D C009 132.7(2) . . ?
C009 C00E Sc1 70.93(14) . . ?
C00A C00E Sc1 74.76(14) . . ?
C00A C00E C009 109.8(2) . . ?
C00A C00E C00N 130.9(3) . . ?
C00N C00E Sc1 120.70(17) . . ?
C00N C00E C009 119.3(3) . . ?
N005 C00F H00F 107.8 . . ?
N005 C00F C00M 110.3(2) . . ?
N005 C00F C00P 110.6(2) . . ?
C00M C00F H00F 107.8 . . ?
C00M C00F C00P 112.3(2) . . ?
C00P C00F H00F 107.8 . . ?
N004 C00G H00G 126.6 . . ?
C00K C00G N004 106.9(2) . . ?
C00K C00G H00G 126.6 . . ?
N004 C4 H4A 109.5 . . ?
N004 C4 H4B 109.5 . . ?
N004 C4 C3 110.7(2) . . ?
H4A C4 H4B 108.1 . . ?
C3 C4 H4A 109.5 . . ?
C3 C4 H4B 109.5 . . ?
H2A C2 H2B 107.5 . . ?
C3 C2 H2A 108.5 . . ?
C3 C2 H2B 108.5 . . ?
C3 C2 C1 115.1(2) . . ?
C1 C2 H2A 108.5 . . ?
C1 C2 H2B 108.5 . . ?
C4 C3 H3A 108.5 . . ?
C4 C3 H3B 108.5 . . ?
C2 C3 C4 114.9(2) . . ?
C2 C3 H3A 108.5 . . ?
C2 C3 H3B 108.5 . . ?
H3A C3 H3B 107.5 . . ?
N005 C00K H00K 126.5 . . ?
C00G C00K N005 106.9(2) . . ?
C00G C00K H00K 126.5 . . ?
C00A C1 C2 120.1(2) . . ?
C00A C1 H1A 107.3 . . ?
C00A C1 H1B 107.3 . . ?
C2 C1 H1A 107.3 . . ?
C2 C1 H1B 107.3 . . ?
H1A C1 H1B 106.9 . . ?
C00F C00M H00A 109.5 . . ?
C00F C00M H00B 109.5 . . ?
C00F C00M H00D 109.5 . . ?
H00A C00M H00B 109.5 . . ?
H00A C00M H00D 109.5 . . ?
H00B C00M H00D 109.5 . . ?
C00E C00N H00N 120.2 . . ?
C00X C00N C00E 119.6(3) . . ?
C00X C00N H00N 120.2 . . ?
C00D C00O H00O 120.3 . . ?
C00V C00O C00D 119.5(3) . . ?
C00V C00O H00O 120.3 . . ?
C00F C00P H00E 109.5 . . ?
C00F C00P H00H 109.5 . . ?
C00F C00P H00I 109.5 . . ?
H00E C00P H00H 109.5 . . ?
H00E C00P H00I 109.5 . . ?
H00H C00P H00I 109.5 . . ?
C009 C00Q H00Q 120.9 . . ?
C00T C00Q C009 118.1(3) . . ?
C00T C00Q H00Q 120.9 . . ?
C00C C00R H00R 119.2 . . ?
C00C C00R C00V 121.6(3) . . ?
C00V C00R H00R 119.2 . . ?
Si1 C00S H00J 109.5 . . ?
Si1 C00S H00L 109.5 . . ?
Si1 C00S H00M 109.5 . . ?
H00J C00S H00L 109.5 . . ?
H00J C00S H00M 109.5 . . ?
H00L C00S H00M 109.5 . . ?
C00Q C00T H00T 119.2 . . ?
C00Q C00T C00X 121.5(3) . . ?
C00X C00T H00T 119.2 . . ?
Si1 C00U H00P 109.5 . . ?
Si1 C00U H00S 109.5 . . ?
Si1 C00U H00U 109.5 . . ?
H00P C00U H00S 109.5 . . ?
H00P C00U H00U 109.5 . . ?
H00S C00U H00U 109.5 . . ?
C00O C00V C00R 121.0(3) . . ?
C00O C00V H00V 119.5 . . ?
C00R C00V H00V 119.5 . . ?
Si1 C00W H00W 109.5 . . ?
Si1 C00W H00X 109.5 . . ?
Si1 C00W H00Y 109.5 . . ?
H00W C00W H00X 109.5 . . ?
H00W C00W H00Y 109.5 . . ?
H00X C00W H00Y 109.5 . . ?
C00N C00X C00T 121.7(3) . . ?
C00N C00X H00Z 119.2 . . ?
C00T C00X H00Z 119.2 . . ?
Si2 C00Y H00 109.5 . . ?
Si2 C00Y H 109.5 . . ?
Si2 C00Y HA 109.5 . . ?
H00 C00Y H 109.5 . . ?
H00 C00Y HA 109.5 . . ?
H C00Y HA 109.5 . . ?
Si2 C00Z H1 109.5 . . ?
Si2 C00Z HB 109.5 . . ?
Si2 C00Z HC 109.5 . . ?
H1 C00Z HB 109.5 . . ?
H1 C00Z HC 109.5 . . ?
HB C00Z HC 109.5 . . ?
Si2 C010 H01A 109.5 . . ?
Si2 C010 H01B 109.5 . . ?
Si2 C010 H01C 109.5 . . ?
H01A C010 H01B 109.5 . . ?
H01A C010 H01C 109.5 . . ?
H01B C010 H01C 109.5 . . ?
Si2 C00{ H2 109.5 . . ?
Si2 C00{ HD 109.5 . . ?
Si2 C00{ HE 109.5 . . ?
H2 C00{ HD 109.5 . . ?
H2 C00{ HE 109.5 . . ?
HD C00{ HE 109.5 . . ?
Si2 C0 H0A 109.5 . . ?
Si2 C0 H0B 109.5 . . ?
Si2 C0 H0C 109.5 . . ?
H0A C0 H0B 109.5 . . ?
H0A C0 H0C 109.5 . . ?
H0B C0 H0C 109.5 . . ?
Si2 C8 H8A 109.5 . . ?
Si2 C8 H8B 109.5 . . ?
Si2 C8 H8C 109.5 . . ?
H8A C8 H8B 109.5 . . ?
H8A C8 H8C 109.5 . . ?
H8B C8 H8C 109.5 . . ?

loop_
_geom_bond_atom_site_label_1
_geom_bond_atom_site_label_2
_geom_bond_distance
_geom_bond_site_symmetry_2
_geom_bond_publ_flag
Sc1 C5 2.334(2) . ?
Sc1 C7 2.217(2) . ?
Sc1 C008 2.587(2) . ?
Sc1 C009 2.529(2) . ?
Sc1 C00A 2.620(2) . ?
Sc1 C6 2.212(2) . ?
Sc1 C00D 2.507(2) . ?
Sc1 C00E 2.605(2) . ?
Si1 C7 1.846(2) . ?
Si1 C00S 1.880(3) . ?
Si1 C00U 1.874(3) . ?
Si1 C00W 1.878(3) . ?
Si2 C6 1.845(3) . ?
Si2 C00Y 1.830(19) . ?
Si2 C00Z 1.785(13) . ?
Si2 C010 1.928(14) . ?
Si2 C00{ 2.023(16) . ?
Si2 C0 1.82(2) . ?
Si2 C8 1.91(3) . ?
N004 C5 1.354(3) . ?
N004 C00G 1.371(3) . ?
N004 C4 1.465(3) . ?
N005 C5 1.355(3) . ?
N005 C00F 1.472(3) . ?
N005 C00K 1.376(3) . ?
C7 H7A 0.9900 . ?
C7 H7B 0.9900 . ?
C008 C00A 1.421(3) . ?
C008 C00C 1.427(3) . ?
C008 C00D 1.436(3) . ?
C009 C00D 1.445(4) . ?
C009 C00E 1.427(4) . ?
C009 C00Q 1.419(4) . ?
C00A C00E 1.423(3) . ?
C00A C1 1.510(4) . ?
C6 H6A 0.9900 . ?
C6 H6B 0.9900 . ?
C00C H00C 0.9500 . ?
C00C C00R 1.364(4) . ?
C00D C00O 1.405(4) . ?
C00E C00N 1.425(4) . ?
C00F H00F 1.0000 . ?
C00F C00M 1.512(4) . ?
C00F C00P 1.519(4) . ?
C00G H00G 0.9500 . ?
C00G C00K 1.333(4) . ?
C4 H4A 0.9900 . ?
C4 H4B 0.9900 . ?
C4 C3 1.515(4) . ?
C2 H2A 0.9900 . ?
C2 H2B 0.9900 . ?
C2 C3 1.512(4) . ?
C2 C1 1.539(4) . ?
C3 H3A 0.9900 . ?
C3 H3B 0.9900 . ?
C00K H00K 0.9500 . ?
C1 H1A 0.9900 . ?
C1 H1B 0.9900 . ?
C00M H00A 0.9800 . ?
C00M H00B 0.9800 . ?
C00M H00D 0.9800 . ?
C00N H00N 0.9500 . ?
C00N C00X 1.343(5) . ?
C00O H00O 0.9500 . ?
C00O C00V 1.357(4) . ?
C00P H00E 0.9800 . ?
C00P H00H 0.9800 . ?
C00P H00I 0.9800 . ?
C00Q H00Q 0.9500 . ?
C00Q C00T 1.386(5) . ?
C00R H00R 0.9500 . ?
C00R C00V 1.404(4) . ?
C00S H00J 0.9800 . ?
C00S H00L 0.9800 . ?
C00S H00M 0.9800 . ?
C00T H00T 0.9500 . ?
C00T C00X 1.399(5) . ?
C00U H00P 0.9800 . ?
C00U H00S 0.9800 . ?
C00U H00U 0.9800 . ?
C00V H00V 0.9500 . ?
C00W H00W 0.9800 . ?
C00W H00X 0.9800 . ?
C00W H00Y 0.9800 . ?
C00X H00Z 0.9500 . ?
C00Y H00 0.9800 . ?
C00Y H 0.9800 . ?
C00Y HA 0.9800 . ?
C00Z H1 0.9800 . ?
C00Z HB 0.9800 . ?
C00Z HC 0.9800 . ?
C010 H01A 0.9800 . ?
C010 H01B 0.9800 . ?
C010 H01C 0.9800 . ?
C00{ H2 0.9800 . ?
C00{ HD 0.9800 . ?
C00{ HE 0.9800 . ?
C0 H0A 0.9800 . ?
C0 H0B 0.9800 . ?
C0 H0C 0.9800 . ?
C8 H8A 0.9800 . ?
C8 H8B 0.9800 . ?
C8 H8C 0.9800 . ?

loop_
_geom_torsion_atom_site_label_1
_geom_torsion_atom_site_label_2
_geom_torsion_atom_site_label_3
_geom_torsion_atom_site_label_4
_geom_torsion
_geom_torsion_site_symmetry_1
_geom_torsion_site_symmetry_2
_geom_torsion_site_symmetry_3
_geom_torsion_site_symmetry_4
_geom_torsion_publ_flag
Sc1 C008 C00A C00E -66.50(16) . . . . ?
Sc1 C008 C00A C1 133.7(2) . . . . ?
Sc1 C008 C00C C00R 83.4(3) . . . . ?
Sc1 C008 C00D C009 68.67(15) . . . . ?
Sc1 C008 C00D C00O -113.8(2) . . . . ?
Sc1 C009 C00D C008 -70.44(15) . . . . ?
Sc1 C009 C00D C00O 112.5(3) . . . . ?
Sc1 C009 C00E C00A 65.17(17) . . . . ?
Sc1 C009 C00E C00N -115.2(2) . . . . ?
Sc1 C009 C00Q C00T 90.6(3) . . . . ?
Sc1 C00A C00E C009 -62.75(17) . . . . ?
Sc1 C00A C00E C00N 117.7(3) . . . . ?
Sc1 C00A C1 C2 -31.1(4) . . . . ?
Sc1 C00D C00O C00V -91.0(3) . . . . ?
Sc1 C00E C00N C00X -84.0(3) . . . . ?
N004 C00G C00K N005 -0.3(3) . . . . ?
N004 C4 C3 C2 -60.9(3) . . . . ?
C5 N004 C00G C00K -0.1(3) . . . . ?
C5 N004 C4 C3 99.7(3) . . . . ?
C5 N005 C00F C00M -119.0(3) . . . . ?
C5 N005 C00F C00P 116.2(3) . . . . ?
C5 N005 C00K C00G 0.7(3) . . . . ?
C008 C00A C00E Sc1 65.98(16) . . . . ?
C008 C00A C00E C009 3.2(3) . . . . ?
C008 C00A C00E C00N -176.4(3) . . . . ?
C008 C00A C1 C2 -132.3(3) . . . . ?
C008 C00C C00R C00V -1.0(4) . . . . ?
C008 C00D C00O C00V -0.9(4) . . . . ?
C009 C00D C00O C00V 175.8(3) . . . . ?
C009 C00E C00N C00X 0.1(4) . . . . ?
C009 C00Q C00T C00X 0.2(4) . . . . ?
C00A C008 C00C C00R -179.5(3) . . . . ?
C00A C008 C00D Sc1 -65.86(16) . . . . ?
C00A C008 C00D C009 2.8(3) . . . . ?
C00A C008 C00D C00O -179.7(2) . . . . ?
C00A C00E C00N C00X 179.6(3) . . . . ?
C00C C008 C00A Sc1 -116.6(3) . . . . ?
C00C C008 C00A C00E 176.9(2) . . . . ?
C00C C008 C00A C1 17.1(4) . . . . ?
C00C C008 C00D Sc1 113.6(2) . . . . ?
C00C C008 C00D C009 -177.7(2) . . . . ?
C00C C008 C00D C00O -0.2(3) . . . . ?
C00C C00R C00V C00O -0.2(5) . . . . ?
C00D C008 C00A Sc1 62.78(16) . . . . ?
C00D C008 C00A C00E -3.7(3) . . . . ?
C00D C008 C00A C1 -163.5(2) . . . . ?
C00D C008 C00C C00R 1.2(4) . . . . ?
C00D C009 C00E Sc1 -66.71(16) . . . . ?
C00D C009 C00E C00A -1.5(3) . . . . ?
C00D C009 C00E C00N 178.1(2) . . . . ?
C00D C009 C00Q C00T -177.8(3) . . . . ?
C00D C00O C00V C00R 1.2(5) . . . . ?
C00E C009 C00D Sc1 69.67(16) . . . . ?
C00E C009 C00D C008 -0.8(3) . . . . ?
C00E C009 C00D C00O -177.8(3) . . . . ?
C00E C009 C00Q C00T 0.2(4) . . . . ?
C00E C00A C1 C2 71.6(3) . . . . ?
C00E C00N C00X C00T 0.4(5) . . . . ?
C00F N005 C5 Sc1 -17.3(3) . . . . ?
C00F N005 C5 N004 177.6(2) . . . . ?
C00F N005 C00K C00G -177.6(2) . . . . ?
C00G N004 C5 Sc1 -166.55(17) . . . . ?
C00G N004 C5 N005 0.5(3) . . . . ?
C00G N004 C4 C3 -70.2(3) . . . . ?
C4 N004 C5 Sc1 22.4(3) . . . . ?
C4 N004 C5 N005 -170.5(2) . . . . ?
C4 N004 C00G C00K 170.9(2) . . . . ?
C3 C2 C1 C00A 89.6(3) . . . . ?
C00K N005 C5 Sc1 164.42(19) . . . . ?
C00K N005 C5 N004 -0.8(3) . . . . ?
C00K N005 C00F C00M 59.1(3) . . . . ?
C00K N005 C00F C00P -65.7(3) . . . . ?
C1 C00A C00E Sc1 -134.2(2) . . . . ?
C1 C00A C00E C009 163.0(2) . . . . ?
C1 C00A C00E C00N -16.6(4) . . . . ?
C1 C2 C3 C4 -69.8(3) . . . . ?
C00Q C009 C00D Sc1 -112.1(3) . . . . ?
C00Q C009 C00D C008 177.5(3) . . . . ?
C00Q C009 C00D C00O 0.4(5) . . . . ?
C00Q C009 C00E Sc1 114.8(2) . . . . ?
C00Q C009 C00E C00A 180.0(2) . . . . ?
C00Q C009 C00E C00N -0.4(3) . . . . ?
C00Q C00T C00X C00N -0.5(5) . . . . ?
C00S Si1 C7 Sc1 16.5(2) . . . . ?
C00U Si1 C7 Sc1 -102.04(18) . . . . ?
C00W Si1 C7 Sc1 138.32(16) . . . . ?
C00Y Si2 C6 Sc1 152.2(5) . . . . ?
C00Z Si2 C6 Sc1 27.6(7) . . . . ?
C010 Si2 C6 Sc1 -91.0(7) . . . . ?
C00{ Si2 C6 Sc1 52.7(9) . . . . ?
C0 Si2 C6 Sc1 -66.1(11) . . . . ?
C8 Si2 C6 Sc1 169.1(10) . . . . ?
